data_1564496
loop_
_publ_author_name
'An, Yang'
'Zhang, Bo-Sheng'
'Ding, Ya-Nan'
'Zhang, Zhe'
'Gou, Xue-Ya'
'Li, Xue-Song'
'Wang, Xiaolei'
'Li, Yuke'
'Liang, Yong-Min'

_publ_section_title
;
 Palladium Catalyzed C-H Glycosylation and Retro Diels-Alder Tandem
 Reaction via Structurally Modified Norbornadiene (smNBDs)
;
_journal_name_full 'Chemical Science'
_journal_paper_doi 10.1039/D1SC03569J
_journal_year 2021
_chemical_absolute_configuration ad
_chemical_formula_moiety 'C25 H35 N O5'
_chemical_formula_sum 'C25 H35 N O5'
_chemical_formula_weight 429.54
_space_group_crystal_system monoclinic
_space_group_IT_number 5
_space_group_name_Hall 'I 2y'
_space_group_name_H-M_alt 'I 1 2 1'
_atom_sites_solution_hydrogens geom
_atom_sites_solution_primary dual
_audit_creation_date 2020-09-23
_audit_creation_method
;
Olex2 1.3
(compiled 2020.07.31 svn.rc2a77460 for OlexSys, GUI svn.r6145)
;
_audit_update_record
;
2020-12-03 deposited with the CCDC.	2021-08-31 downloaded from the CCDC.
;
_cell_angle_alpha 90
_cell_angle_beta 99.360(3)
_cell_angle_gamma 90
_cell_formula_units_Z 4
_cell_length_a 11.0067(3)
_cell_length_b 9.2663(2)
_cell_length_c 24.1638(8)
_cell_measurement_reflns_used 3140
_cell_measurement_temperature 293.77(10)
_cell_measurement_theta_max 69.2790
_cell_measurement_theta_min 4.7210
_cell_volume 2431.69(12)
_computing_cell_refinement 'CrysAlisPro 1.171.38.43f (Rigaku OD, 2015)'
_computing_data_collection 'CrysAlisPro 1.171.38.43f (Rigaku OD, 2015)'
_computing_data_reduction 'CrysAlisPro 1.171.38.43f (Rigaku OD, 2015)'
_computing_molecular_graphics 'Olex2 1.3 (Dolomanov et al., 2009)'
_computing_publication_material 'Olex2 1.3 (Dolomanov et al., 2009)'
_computing_structure_refinement 'SHELXL 2018/3 (Sheldrick, 2015)'
_computing_structure_solution 'SHELXT  (Sheldrick, 2015)'
_diffrn_ambient_environment air
_diffrn_ambient_temperature 293.77(10)
_diffrn_detector 'CCD plate'
_diffrn_detector_area_resol_mean 16.0733
_diffrn_detector_type Eos
_diffrn_measured_fraction_theta_full 0.999
_diffrn_measured_fraction_theta_max 0.999
_diffrn_measurement_details
;
List of Runs (angles in degrees, time in seconds):

  # Type    Start    End  Width  t~exp~   \w     \q     \k     \f   Frames
#--------------------------------------------------------------------------
  1  \w    122.00 177.00   1.00    2.00    --  108.00  77.00  90.00   55
  2  \w     87.00 166.00   1.00    2.00    --  108.00  63.00   0.00   79
  3  \w     90.00 174.00   1.00    2.00    --  108.00  63.00 120.00   84
  4  \w     89.00 137.00   1.00    2.00    --  108.00  63.00 150.00   48
  5  \w     78.00 171.00   1.00    2.00    --  108.00  77.00  30.00   93
  6  \w     70.00  96.00   1.00    2.00    --  108.00 -63.00 -90.00   26
  7  \w     65.00  93.00   1.00    2.00    --   54.00-125.00-150.00   28
  8  \w     47.00 131.00   1.00    2.00    --  108.00 -77.00 -90.00   84
  9  \w     34.00 123.00   1.00    2.00    --   54.00  57.00  30.00   89
 10  \w     37.00  77.00   1.00    2.00    --  108.00-111.00 -90.00   40
 11  \w     -4.00  83.00   1.00    2.00    --   54.00 -77.00-120.00   87
 12  \w    -22.00  11.00   1.00    1.00    --    0.00 -57.00-180.00   33
 13  \w    -68.00 -36.00   1.00    1.00    --    0.00 -57.00-180.00   32
 14  \w    -47.00 -21.00   1.00    1.00    --    0.00 110.00 -70.00   26
 15  \w     -3.00  75.00   1.00    2.00    --   54.00 -57.00 120.00   78
 16  \w     26.00  58.00   1.00    1.00    --    0.00  57.00-150.00   32
 17  \w    -23.00   3.00   1.00    1.00    --    0.00  91.00  34.00   26
 18  \w    -19.00  16.00   1.00    1.00    --    0.00  57.00-150.00   35
 19  \w     46.00  93.00   1.00    2.00    --   54.00  57.00-120.00   47
 20  \w     39.00 122.00   1.00    2.00    --   54.00  57.00 120.00   83
 21  \w     43.00  68.00   1.00    2.00    --   54.00  57.00-180.00   25
 22  \w    -14.00  62.00   1.00    2.00    --   54.00 -57.00 -30.00   76
 23  \w     78.00 178.00   1.00    2.00    --  108.00  77.00 -30.00  100
 24  \w    101.00 147.00   1.00    2.00    --  108.00 111.00  60.00   46
 25  \w    121.00 146.00   1.00    2.00    --  108.00 111.00 150.00   25
 26  \w    100.00 150.00   1.00    2.00    --  108.00  63.00 -60.00   50
;
_diffrn_measurement_device 'four-circle diffractometer'
_diffrn_measurement_device_type 'SuperNova, Dual, Cu at zero, Eos'
_diffrn_measurement_method '\w scans'
_diffrn_orient_matrix_type 'CrysAlisPro convention (1999,Acta A55,543-557)'
_diffrn_orient_matrix_UB_11 0.0267890000
_diffrn_orient_matrix_UB_12 -0.1403850000
_diffrn_orient_matrix_UB_13 -0.0298746000
_diffrn_orient_matrix_UB_21 -0.0721569000
_diffrn_orient_matrix_UB_22 0.0584882000
_diffrn_orient_matrix_UB_23 -0.0554971000
_diffrn_orient_matrix_UB_31 0.1191130000
_diffrn_orient_matrix_UB_32 0.0670524000
_diffrn_orient_matrix_UB_33 -0.0143916000
_diffrn_radiation_monochromator mirror
_diffrn_radiation_probe x-ray
_diffrn_radiation_type 'Cu K\a'
_diffrn_radiation_wavelength 1.54184
_diffrn_reflns_av_R_equivalents 0.0187
_diffrn_reflns_av_unetI/netI 0.0249
_diffrn_reflns_Laue_measured_fraction_full 0.999
_diffrn_reflns_Laue_measured_fraction_max 0.999
_diffrn_reflns_limit_h_max 13
_diffrn_reflns_limit_h_min -12
_diffrn_reflns_limit_k_max 10
_diffrn_reflns_limit_k_min -11
_diffrn_reflns_limit_l_max 28
_diffrn_reflns_limit_l_min -26
_diffrn_reflns_number 7101
_diffrn_reflns_point_group_measured_fraction_full 0.910
_diffrn_reflns_point_group_measured_fraction_max 0.910
_diffrn_reflns_theta_full 66.601
_diffrn_reflns_theta_max 66.601
_diffrn_reflns_theta_min 4.190
_diffrn_source 'micro-focus sealed X-ray tube'
_diffrn_source_type 'SuperNova (Cu) X-ray Source'
_exptl_absorpt_coefficient_mu 0.652
_exptl_absorpt_correction_T_max 1.00000
_exptl_absorpt_correction_T_min 0.33627
_exptl_absorpt_correction_type multi-scan
_exptl_absorpt_process_details
;
CrysAlisPro 1.171.38.43f (Rigaku Oxford Diffraction, 2015)
Empirical absorption correction using spherical harmonics,
 implemented in SCALE3 ABSPACK scaling algorithm.
;
_exptl_crystal_colour 'clear light green'
_exptl_crystal_colour_lustre clear
_exptl_crystal_colour_modifier light
_exptl_crystal_colour_primary green
_exptl_crystal_density_diffrn 1.173
_exptl_crystal_description block
_exptl_crystal_F_000 928
_exptl_crystal_size_max 0.12
_exptl_crystal_size_mid 0.08
_exptl_crystal_size_min 0.05
_refine_diff_density_max 0.148
_refine_diff_density_min -0.160
_refine_diff_density_rms 0.034
_refine_ls_abs_structure_details
;
 Flack x determined using 1301 quotients [(I+)-(I-)]/[(I+)+(I-)]
 (Parsons, Flack and Wagner, Acta Cryst. B69 (2013) 249-259).
;
_refine_ls_abs_structure_Flack 0.09(9)
_refine_ls_extinction_method none
_refine_ls_goodness_of_fit_ref 1.056
_refine_ls_hydrogen_treatment constr
_refine_ls_matrix_type full
_refine_ls_number_parameters 324
_refine_ls_number_reflns 3898
_refine_ls_number_restraints 25
_refine_ls_restrained_S_all 1.059
_refine_ls_R_factor_all 0.0478
_refine_ls_R_factor_gt 0.0426
_refine_ls_shift/su_max 0.000
_refine_ls_shift/su_mean 0.000
_refine_ls_structure_factor_coef Fsqd
_refine_ls_weighting_details 'w=1/[\s^2^(Fo^2^)+(0.0578P)^2^+0.4891P] where P=(Fo^2^+2Fc^2^)/3'
_refine_ls_weighting_scheme calc
_refine_ls_wR_factor_gt 0.1053
_refine_ls_wR_factor_ref 0.1115
_reflns_Friedel_coverage 0.707
_reflns_Friedel_fraction_full 0.808
_reflns_Friedel_fraction_max 0.808
_reflns_number_gt 3513
_reflns_number_total 3898
_reflns_threshold_expression 'I > 2\s(I)'
_cod_data_source_file d1sc03569j2.cif
_cod_data_source_block anyang_0921_3
_cod_original_cell_volume 2431.67(13)
_cod_database_code 1564496
_shelx_shelxl_version_number 2018/3
_shelx_space_group_comment
;
The symmetry employed for this shelxl refinement is uniquely defined
by the following loop, which should always be used as a source of
symmetry information in preference to the above space-group names.
They are only intended as comments.
;
_reflns_odcompleteness_completeness 99.87
_reflns_odcompleteness_iscentric 1
_reflns_odcompleteness_theta 66.97
_olex2_refinement_description
;
1. Fixed Uiso
 At 1.2 times of:
  All C(H) groups, All C(H,H) groups, All C(H,H,H,H) groups
 At 1.5 times of:
  All C(H,H,H) groups
2. Uiso/Uaniso restraints and constraints
Uanis(O5) \\sim Ueq, Uanis(O007) \\sim Ueq, Uanis(O19) \\sim Ueq, Uanis(O00M)
\\sim Ueq: with sigma of 0.01 and sigma for terminal atoms of 0.02
3. Others
 Fixed Sof: O007(0.5) H00H(0.5) H00E(0.5) O00M(0.5) H00O(0.5) H00P(0.5)
 H00M(0.5) H00N(0.5) O19(0.5) C3(0.5) H3A(0.5) H3B(0.5) H3C(0.5) C4(0.5)
 H4A(0.5) H4B(0.5) H4C(0.5) C3AA(0.5) H3AA(0.5) H3AB(0.5) H3AC(0.5) C4AA(0.5)
 H4AA(0.5) H4AB(0.5) H4AC(0.5) O5(0.5)
4.a Ternary CH refined with riding coordinates:
 C009(H009), C00C(H00C), C00D(H00D), C00G(H00G), C00H(H00H), C00H(H00E),
 C00O(H00Q)
4.b Secondary CH2 refined with riding coordinates:
 C00N(H00O,H00P), C00N(H00M,H00N), C1(H1A,H1B), C2(H2A,H2B)
4.c Aromatic/amide H refined with riding coordinates:
 C006(H006), C00A(H00A), C00B(H00B), C00F(H00F), C00I(H00I)
4.d Idealised Me refined as rotating group:
 C00L(H00J,H00K,H00L), C0AA(H0AA,H0AB,H0AC), C3(H3A,H3B,H3C), C4(H4A,H4B,H4C),
 C1AA(H1AA,H1AB,H1AC), C2AA(H2AA,H2AB,H2AC), C3AA(H3AA,H3AB,H3AC), C4AA(H4AA,
 H4AB,H4AC)
;
_olex2_date_sample_data_collection 2020-09-21
_olex2_submission_special_instructions 'No special instructions were received'
_oxdiff_exptl_absorpt_empirical_details
;
Empirical correction (ABSPACK) includes:
- Absorption correction using spherical harmonics
- Frame scaling
;
_oxdiff_exptl_absorpt_empirical_full_max 2.529
_oxdiff_exptl_absorpt_empirical_full_min 0.594

loop_
_space_group_symop_operation_xyz
'x, y, z'
'-x, y, -z'
'x+1/2, y+1/2, z+1/2'
'-x+1/2, y+1/2, -z+1/2'

loop_
_atom_site_label
_atom_site_type_symbol
_atom_site_fract_x
_atom_site_fract_y
_atom_site_fract_z
_atom_site_U_iso_or_equiv
_atom_site_adp_type
_atom_site_occupancy
_atom_site_site_symmetry_order
_atom_site_calc_flag
_atom_site_refinement_flags_posn
_atom_site_refinement_flags_adp
_atom_site_refinement_flags_occupancy
_atom_site_disorder_assembly
_atom_site_disorder_group
O001 O -0.35368(16) -0.5730(2) -0.48955(7) 0.0572(5) Uani 1 1 d . . . . .
N002 N -0.5062(3) -0.6495(3) -0.73758(11) 0.0706(7) Uani 1 1 d . . . . .
O003 O -0.3280(2) -0.2679(2) -0.54735(10) 0.0821(7) Uani 1 1 d . . . . .
C004 C -0.4726(3) -0.7126(3) -0.68572(13) 0.0600(7) Uani 1 1 d . . . . .
C005 C -0.4476(2) -0.6020(3) -0.64576(11) 0.0524(6) Uani 1 1 d . . . . .
C006 C -0.4692(3) -0.4689(3) -0.67530(13) 0.0655(8) Uani 1 1 d . . . . .
H006 H -0.461062 -0.376487 -0.660092 0.079 Uiso 1 1 calc R . . . .
O007 O -0.0442(17) -0.593(2) -0.4093(7) 0.071(4) Uani 0.5 1 d . U P A 1
O008 O -0.1903(2) -0.3170(3) -0.46945(10) 0.0879(8) Uani 1 1 d . . . . .
C009 C -0.2891(3) -0.4113(3) -0.55437(12) 0.0553(7) Uani 1 1 d . . . . .
H009 H -0.262301 -0.425110 -0.590738 0.066 Uiso 1 1 calc R . . . .
C00A C -0.4069(3) -0.7815(4) -0.57429(13) 0.0645(8) Uani 1 1 d . . . . .
H00A H -0.386001 -0.807516 -0.536777 0.077 Uiso 1 1 calc R . . . .
C00B C -0.4318(4) -0.8903(4) -0.61512(15) 0.0777(10) Uani 1 1 d . . . . .
H00B H -0.425898 -0.986597 -0.604133 0.093 Uiso 1 1 calc R . . . .
C00C C -0.2221(2) -0.5735(3) -0.47804(12) 0.0546(6) Uani 1 1 d . . . . .
H00C H -0.191338 -0.657945 -0.495887 0.066 Uiso 1 1 calc R . . . .
C00D C -0.3898(2) -0.5188(3) -0.54554(11) 0.0499(6) Uani 1 1 d . . . . .
H00D H -0.466886 -0.465050 -0.546639 0.060 Uiso 1 1 calc R . . . .
C00E C -0.4126(2) -0.6388(3) -0.58832(12) 0.0507(6) Uani 1 1 d . . . . .
C00F C -0.5040(4) -0.5042(4) -0.73013(15) 0.0759(10) Uani 1 1 d . . . . .
H00F H -0.523763 -0.437365 -0.758908 0.091 Uiso 1 1 calc R . . . .
C00G C -0.1845(3) -0.4385(4) -0.50556(13) 0.0625(8) Uani 1 1 d . . . . .
H00G H -0.104251 -0.447910 -0.517787 0.075 Uiso 1 1 calc R . . . .
C00H C -0.1839(3) -0.5843(4) -0.41539(13) 0.0661(8) Uani 1 1 d . . . . .
H00H H -0.210819 -0.500533 -0.395765 0.079 Uiso 0.5 1 calc R . P A 1
H00E H -0.226118 -0.506908 -0.398397 0.079 Uiso 0.5 1 calc R . P A 2
C00I C -0.4646(3) -0.8573(4) -0.67058(15) 0.0734(9) Uani 1 1 d . . . . .
H00I H -0.481134 -0.929561 -0.697456 0.088 Uiso 1 1 calc R . . . .
C00J C -0.2531(3) -0.2029(3) -0.50088(13) 0.0630(8) Uani 1 1 d . . . . .
C00K C -0.0104(3) -0.6994(3) -0.36929(14) 0.0657(8) Uani 1 1 d . . . . .
C00L C -0.1660(4) -0.0977(5) -0.5195(2) 0.1010(14) Uani 1 1 d . . . . .
H00J H -0.211537 -0.024537 -0.542168 0.152 Uiso 1 1 calc GR . . . .
H00K H -0.112715 -0.146800 -0.541025 0.152 Uiso 1 1 calc GR . . . .
H00L H -0.117543 -0.053711 -0.487253 0.152 Uiso 1 1 calc GR . . . .
O00M O -0.1136(10) -0.7981(10) -0.3757(3) 0.074(2) Uani 0.5 1 d . U P A 2
C00N C -0.2188(3) -0.7261(5) -0.39046(16) 0.0828(11) Uani 1 1 d . . . . .
H00O H -0.258250 -0.708675 -0.357994 0.099 Uiso 0.5 1 calc R . P A 2
H00P H -0.274876 -0.780459 -0.417904 0.099 Uiso 0.5 1 calc R . P A 2
H00M H -0.287730 -0.713208 -0.370522 0.099 Uiso 0.5 1 calc R . P A 1
H00N H -0.240294 -0.798398 -0.419445 0.099 Uiso 0.5 1 calc R . P A 1
C00O C -0.5400(4) -0.7245(5) -0.79141(15) 0.0865(11) Uani 1 1 d . . . . .
H00Q H -0.535464 -0.828159 -0.783376 0.104 Uiso 1 1 calc R . . . .
C0AA C -0.3359(4) -0.1305(6) -0.46547(19) 0.1030(14) Uani 1 1 d . . . . .
H0AA H -0.389611 -0.201012 -0.453137 0.155 Uiso 1 1 calc GR . . . .
H0AB H -0.384249 -0.057899 -0.487256 0.155 Uiso 1 1 calc GR . . . .
H0AC H -0.286811 -0.086494 -0.433443 0.155 Uiso 1 1 calc GR . . . .
O19 O -0.1089(10) -0.7671(11) -0.3525(3) 0.075(2) Uani 0.5 1 d . U P A 1
C1 C -0.6703(6) -0.6924(8) -0.8168(2) 0.148(3) Uani 1 1 d . . . . .
H1A H -0.672020 -0.594923 -0.831589 0.177 Uiso 1 1 calc R . . . .
H1B H -0.691650 -0.756452 -0.848648 0.177 Uiso 1 1 calc R . . . .
C2 C -0.4496(7) -0.6939(7) -0.8309(2) 0.135(2) Uani 1 1 d . . . . .
H2A H -0.469221 -0.757252 -0.863081 0.162 Uiso 1 1 calc R . . . .
H2B H -0.462951 -0.595693 -0.844425 0.162 Uiso 1 1 calc R . . . .
C3 C 0.0487(18) -0.790(2) -0.4119(6) 0.134(6) Uani 0.5 1 d . . P A 1
H3A H 0.065914 -0.885564 -0.397320 0.201 Uiso 0.5 1 calc GR . P A 1
H3B H 0.123932 -0.745139 -0.418107 0.201 Uiso 0.5 1 calc GR . P A 1
H3C H -0.007202 -0.795676 -0.446794 0.201 Uiso 0.5 1 calc GR . P A 1
C4 C 0.0127(10) -0.6399(15) -0.3082(5) 0.095(3) Uani 0.5 1 d . . P A 2
H4A H -0.063988 -0.609745 -0.297936 0.143 Uiso 0.5 1 calc GR . P A 2
H4B H 0.067900 -0.559145 -0.306023 0.143 Uiso 0.5 1 calc GR . P A 2
H4C H 0.048578 -0.714282 -0.283075 0.143 Uiso 0.5 1 calc GR . P A 2
C1AA C -0.7638(7) -0.7025(13) -0.7845(4) 0.219(5) Uani 1 1 d . . . . .
H1AA H -0.840123 -0.671530 -0.806337 0.328 Uiso 1 1 calc GR . . . .
H1AB H -0.744415 -0.642175 -0.752003 0.328 Uiso 1 1 calc GR . . . .
H1AC H -0.771366 -0.800806 -0.773022 0.328 Uiso 1 1 calc GR . . . .
C2AA C -0.3195(7) -0.7103(11) -0.8089(3) 0.184(3) Uani 1 1 d . . . . .
H2AA H -0.272101 -0.692531 -0.838219 0.276 Uiso 1 1 calc GR . . . .
H2AB H -0.304108 -0.806696 -0.794924 0.276 Uiso 1 1 calc GR . . . .
H2AC H -0.296268 -0.642582 -0.778984 0.276 Uiso 1 1 calc GR . . . .
C3AA C 0.0800(11) -0.6559(17) -0.3188(5) 0.110(4) Uani 0.5 1 d . . P A 1
H3AA H 0.037785 -0.605178 -0.292920 0.165 Uiso 0.5 1 calc GR . P A 1
H3AB H 0.141604 -0.594248 -0.330109 0.165 Uiso 0.5 1 calc GR . P A 1
H3AC H 0.118625 -0.740526 -0.300896 0.165 Uiso 0.5 1 calc GR . P A 1
C4AA C 0.0957(13) -0.779(2) -0.3830(6) 0.113(5) Uani 0.5 1 d . . P A 2
H4AA H 0.117671 -0.854068 -0.355994 0.170 Uiso 0.5 1 calc GR . P A 2
H4AB H 0.163974 -0.713837 -0.382298 0.170 Uiso 0.5 1 calc GR . P A 2
H4AC H 0.075115 -0.820108 -0.419757 0.170 Uiso 0.5 1 calc GR . P A 2
O5 O -0.0628(17) -0.5705(19) -0.3964(7) 0.073(4) Uani 0.5 1 d . U P A 2

loop_
_atom_site_aniso_label
_atom_site_aniso_U_11
_atom_site_aniso_U_22
_atom_site_aniso_U_33
_atom_site_aniso_U_23
_atom_site_aniso_U_13
_atom_site_aniso_U_12
O001 0.0504(10) 0.0776(13) 0.0425(10) 0.0016(10) 0.0044(7) -0.0003(9)
N002 0.0945(19) 0.0647(16) 0.0471(14) -0.0017(12) -0.0048(13) -0.0093(14)
O003 0.0953(16) 0.0581(13) 0.0761(15) -0.0013(12) -0.0364(12) 0.0019(11)
C004 0.0647(17) 0.0624(17) 0.0498(17) -0.0003(14) -0.0001(13) -0.0031(14)
C005 0.0520(14) 0.0576(17) 0.0452(15) -0.0004(12) 0.0010(11) -0.0023(12)
C006 0.082(2) 0.0567(18) 0.0533(18) 0.0001(14) -0.0038(14) -0.0040(15)
O007 0.053(4) 0.084(8) 0.071(7) 0.028(5) -0.002(4) -0.001(4)
O008 0.1119(19) 0.0600(13) 0.0728(15) -0.0014(12) -0.0419(14) -0.0029(13)
C009 0.0554(15) 0.0592(17) 0.0483(16) -0.0009(13) -0.0002(12) -0.0043(12)
C00A 0.0747(19) 0.0618(18) 0.0529(18) 0.0072(15) -0.0012(14) -0.0050(15)
C00B 0.099(3) 0.0530(17) 0.073(2) 0.0083(16) -0.0081(19) -0.0056(17)
C00C 0.0505(14) 0.0594(16) 0.0521(15) -0.0028(14) 0.0029(11) 0.0078(12)
C00D 0.0455(13) 0.0604(16) 0.0425(15) 0.0002(12) 0.0029(11) 0.0029(11)
C00E 0.0454(13) 0.0575(15) 0.0478(15) -0.0005(12) 0.0036(10) -0.0019(11)
C00F 0.099(3) 0.069(2) 0.053(2) 0.0105(16) -0.0075(16) -0.0056(18)
C00G 0.0506(15) 0.0676(18) 0.0644(19) 0.0049(16) -0.0048(13) -0.0026(13)
C00H 0.0683(18) 0.0678(18) 0.0558(18) 0.0031(16) -0.0087(14) 0.0044(15)
C00I 0.096(2) 0.0562(19) 0.063(2) -0.0101(16) -0.0022(17) -0.0028(16)
C00J 0.0654(18) 0.0569(17) 0.0587(18) 0.0015(15) -0.0140(13) -0.0068(13)
C00K 0.0681(18) 0.0548(17) 0.071(2) 0.0137(16) 0.0029(15) 0.0010(14)
C00L 0.073(2) 0.097(3) 0.127(4) 0.031(3) -0.005(2) -0.020(2)
O00M 0.077(3) 0.056(3) 0.089(6) 0.011(4) 0.012(5) -0.007(3)
C00N 0.072(2) 0.098(3) 0.072(2) 0.017(2) -0.0054(16) -0.013(2)
C00O 0.119(3) 0.083(2) 0.0516(19) -0.0109(18) -0.0050(18) -0.009(2)
C0AA 0.111(3) 0.113(3) 0.084(3) 0.004(3) 0.012(2) 0.011(3)
O19 0.073(3) 0.087(6) 0.062(4) 0.029(4) 0.007(4) 0.004(4)
C1 0.148(5) 0.167(6) 0.105(4) -0.047(4) -0.045(4) -0.016(5)
C2 0.211(7) 0.130(4) 0.069(3) -0.017(3) 0.039(4) -0.029(4)
C3 0.166(17) 0.128(11) 0.118(12) 0.019(11) 0.058(10) 0.062(12)
C4 0.096(7) 0.110(7) 0.071(6) 0.000(5) -0.012(6) -0.002(7)
C1AA 0.116(5) 0.329(14) 0.205(8) -0.050(9) 0.007(6) -0.073(7)
C2AA 0.136(5) 0.256(10) 0.164(6) -0.063(7) 0.038(5) -0.002(6)
C3AA 0.106(8) 0.126(8) 0.086(7) 0.028(6) -0.021(7) 0.002(8)
C4AA 0.088(8) 0.125(9) 0.135(14) 0.020(11) 0.042(7) 0.015(7)
O5 0.073(8) 0.057(4) 0.078(8) 0.021(5) -0.019(5) -0.009(5)

loop_
_atom_type_symbol
_atom_type_description
_atom_type_scat_dispersion_real
_atom_type_scat_dispersion_imag
_atom_type_scat_source
C C 0.0181 0.0091 'International Tables Vol C Tables 4.2.6.8 and 6.1.1.4'
H H 0.0000 0.0000 'International Tables Vol C Tables 4.2.6.8 and 6.1.1.4'
N N 0.0311 0.0180 'International Tables Vol C Tables 4.2.6.8 and 6.1.1.4'
O O 0.0492 0.0322 'International Tables Vol C Tables 4.2.6.8 and 6.1.1.4'

loop_
_geom_angle_atom_site_label_1
_geom_angle_atom_site_label_2
_geom_angle_atom_site_label_3
_geom_angle
_geom_angle_site_symmetry_1
_geom_angle_site_symmetry_3
_geom_angle_publ_flag
C00C O001 C00D 107.52(19) . . ?
C004 N002 C00O 126.7(3) . . ?
C00F N002 C004 107.7(3) . . ?
C00F N002 C00O 125.7(3) . . ?
C009 O003 C00J 110.2(2) . . ?
N002 C004 C005 108.0(3) . . ?
N002 C004 C00I 130.2(3) . . ?
C00I C004 C005 121.8(3) . . ?
C004 C005 C006 106.8(2) . . ?
C004 C005 C00E 119.2(3) . . ?
C00E C005 C006 133.9(3) . . ?
C005 C006 H006 126.9 . . ?
C00F C006 C005 106.1(3) . . ?
C00F C006 H006 126.9 . . ?
C00K O007 C00H 104.9(12) . . ?
C00J O008 C00G 109.0(2) . . ?
O003 C009 H009 111.8 . . ?
O003 C009 C00D 110.7(2) . . ?
O003 C009 C00G 105.5(2) . . ?
C00D C009 H009 111.8 . . ?
C00G C009 H009 111.8 . . ?
C00G C009 C00D 104.9(2) . . ?
C00B C00A H00A 119.2 . . ?
C00E C00A H00A 119.2 . . ?
C00E C00A C00B 121.7(3) . . ?
C00A C00B H00B 119.4 . . ?
C00I C00B C00A 121.2(3) . . ?
C00I C00B H00B 119.4 . . ?
O001 C00C H00C 109.2 . . ?
O001 C00C C00G 104.7(2) . . ?
O001 C00C C00H 107.7(2) . . ?
C00G C00C H00C 109.2 . . ?
C00G C00C C00H 116.5(3) . . ?
C00H C00C H00C 109.2 . . ?
O001 C00D C009 105.2(2) . . ?
O001 C00D H00D 108.0 . . ?
O001 C00D C00E 112.1(2) . . ?
C009 C00D H00D 108.0 . . ?
C00E C00D C009 115.2(2) . . ?
C00E C00D H00D 108.0 . . ?
C005 C00E C00D 118.7(2) . . ?
C00A C00E C005 118.0(3) . . ?
C00A C00E C00D 123.2(3) . . ?
N002 C00F H00F 124.3 . . ?
C006 C00F N002 111.4(3) . . ?
C006 C00F H00F 124.3 . . ?
O008 C00G C009 103.8(2) . . ?
O008 C00G C00C 110.0(3) . . ?
O008 C00G H00G 112.6 . . ?
C009 C00G H00G 112.6 . . ?
C00C C00G C009 104.5(2) . . ?
C00C C00G H00G 112.6 . . ?
O007 C00H H00H 112.1 . . ?
C00C C00H O007 102.3(7) . . ?
C00C C00H H00H 112.1 . . ?
C00C C00H H00E 107.4 . . ?
C00C C00H C00N 114.1(3) . . ?
C00N C00H O007 103.3(8) . . ?
C00N C00H H00H 112.1 . . ?
C00N C00H H00E 107.4 . . ?
O5 C00H C00C 115.9(7) . . ?
O5 C00H H00E 107.4 . . ?
O5 C00H C00N 104.3(8) . . ?
C004 C00I H00I 121.0 . . ?
C00B C00I C004 118.1(3) . . ?
C00B C00I H00I 121.0 . . ?
O003 C00J C00L 111.1(3) . . ?
O003 C00J C0AA 108.1(3) . . ?
O008 C00J O003 106.2(2) . . ?
O008 C00J C00L 111.7(3) . . ?
O008 C00J C0AA 108.4(3) . . ?
C00L C00J C0AA 111.0(3) . . ?
O007 C00K C3 90.8(9) . . ?
O007 C00K C3AA 116.4(10) . . ?
O00M C00K C4 109.3(6) . . ?
O00M C00K C4AA 107.5(9) . . ?
O19 C00K O007 113.4(9) . . ?
O19 C00K C3 112.7(10) . . ?
O19 C00K C3AA 109.5(6) . . ?
C3AA C00K C3 113.0(9) . . ?
C4AA C00K C4 112.3(7) . . ?
O5 C00K O00M 103.1(9) . . ?
O5 C00K C4 97.4(9) . . ?
O5 C00K C4AA 126.2(9) . . ?
C00J C00L H00J 109.5 . . ?
C00J C00L H00K 109.5 . . ?
C00J C00L H00L 109.5 . . ?
H00J C00L H00K 109.5 . . ?
H00J C00L H00L 109.5 . . ?
H00K C00L H00L 109.5 . . ?
C00N O00M C00K 110.2(7) . . ?
C00H C00N H00O 110.6 . . ?
C00H C00N H00P 110.6 . . ?
C00H C00N H00M 111.0 . . ?
C00H C00N H00N 111.0 . . ?
O00M C00N C00H 105.9(5) . . ?
O00M C00N H00O 110.6 . . ?
O00M C00N H00P 110.6 . . ?
H00O C00N H00P 108.7 . . ?
H00M C00N H00N 109.0 . . ?
O19 C00N C00H 103.9(5) . . ?
O19 C00N H00M 111.0 . . ?
O19 C00N H00N 111.0 . . ?
N002 C00O H00Q 106.9 . . ?
N002 C00O C1 110.9(4) . . ?
N002 C00O C2 111.9(4) . . ?
C1 C00O H00Q 106.9 . . ?
C1 C00O C2 112.9(5) . . ?
C2 C00O H00Q 106.9 . . ?
C00J C0AA H0AA 109.5 . . ?
C00J C0AA H0AB 109.5 . . ?
C00J C0AA H0AC 109.5 . . ?
H0AA C0AA H0AB 109.5 . . ?
H0AA C0AA H0AC 109.5 . . ?
H0AB C0AA H0AC 109.5 . . ?
C00K O19 C00N 108.2(6) . . ?
C00O C1 H1A 107.3 . . ?
C00O C1 H1B 107.3 . . ?
H1A C1 H1B 106.9 . . ?
C1AA C1 C00O 120.3(6) . . ?
C1AA C1 H1A 107.3 . . ?
C1AA C1 H1B 107.3 . . ?
C00O C2 H2A 108.0 . . ?
C00O C2 H2B 108.0 . . ?
H2A C2 H2B 107.2 . . ?
C2AA C2 C00O 117.4(5) . . ?
C2AA C2 H2A 108.0 . . ?
C2AA C2 H2B 108.0 . . ?
C00K C3 H3A 109.5 . . ?
C00K C3 H3B 109.5 . . ?
C00K C3 H3C 109.5 . . ?
H3A C3 H3B 109.5 . . ?
H3A C3 H3C 109.5 . . ?
H3B C3 H3C 109.5 . . ?
C00K C4 H4A 109.5 . . ?
C00K C4 H4B 109.5 . . ?
C00K C4 H4C 109.5 . . ?
H4A C4 H4B 109.5 . . ?
H4A C4 H4C 109.5 . . ?
H4B C4 H4C 109.5 . . ?
C1 C1AA H1AA 109.5 . . ?
C1 C1AA H1AB 109.5 . . ?
C1 C1AA H1AC 109.5 . . ?
H1AA C1AA H1AB 109.5 . . ?
H1AA C1AA H1AC 109.5 . . ?
H1AB C1AA H1AC 109.5 . . ?
C2 C2AA H2AA 109.5 . . ?
C2 C2AA H2AB 109.5 . . ?
C2 C2AA H2AC 109.5 . . ?
H2AA C2AA H2AB 109.5 . . ?
H2AA C2AA H2AC 109.5 . . ?
H2AB C2AA H2AC 109.5 . . ?
C00K C3AA H3AA 109.5 . . ?
C00K C3AA H3AB 109.5 . . ?
C00K C3AA H3AC 109.5 . . ?
H3AA C3AA H3AB 109.5 . . ?
H3AA C3AA H3AC 109.5 . . ?
H3AB C3AA H3AC 109.5 . . ?
C00K C4AA H4AA 109.5 . . ?
C00K C4AA H4AB 109.5 . . ?
C00K C4AA H4AC 109.5 . . ?
H4AA C4AA H4AB 109.5 . . ?
H4AA C4AA H4AC 109.5 . . ?
H4AB C4AA H4AC 109.5 . . ?
C00H O5 C00K 112.3(13) . . ?

loop_
_geom_bond_atom_site_label_1
_geom_bond_atom_site_label_2
_geom_bond_distance
_geom_bond_site_symmetry_2
_geom_bond_publ_flag
O001 C00C 1.429(3) . ?
O001 C00D 1.437(3) . ?
N002 C004 1.378(4) . ?
N002 C00F 1.358(4) . ?
N002 C00O 1.468(4) . ?
O003 C009 1.415(4) . ?
O003 C00J 1.416(4) . ?
C004 C005 1.404(4) . ?
C004 C00I 1.389(5) . ?
C005 C006 1.425(4) . ?
C005 C00E 1.420(4) . ?
C006 H006 0.9300 . ?
C006 C00F 1.358(5) . ?
O007 C00H 1.523(18) . ?
O007 C00K 1.39(2) . ?
O008 C00G 1.432(4) . ?
O008 C00J 1.414(4) . ?
C009 H009 0.9800 . ?
C009 C00D 1.530(4) . ?
C009 C00G 1.529(4) . ?
C00A H00A 0.9300 . ?
C00A C00B 1.406(5) . ?
C00A C00E 1.365(4) . ?
C00B H00B 0.9300 . ?
C00B C00I 1.365(5) . ?
C00C H00C 0.9800 . ?
C00C C00G 1.506(4) . ?
C00C C00H 1.507(4) . ?
C00D H00D 0.9800 . ?
C00D C00E 1.511(4) . ?
C00F H00F 0.9300 . ?
C00G H00G 0.9800 . ?
C00H H00H 0.9800 . ?
C00H H00E 0.9800 . ?
C00H C00N 1.521(5) . ?
C00H O5 1.343(19) . ?
C00I H00I 0.9300 . ?
C00J C00L 1.487(5) . ?
C00J C0AA 1.506(6) . ?
C00K O00M 1.447(10) . ?
C00K O19 1.370(11) . ?
C00K C3 1.553(18) . ?
C00K C4 1.557(12) . ?
C00K C3AA 1.500(12) . ?
C00K C4AA 1.463(16) . ?
C00K O5 1.437(19) . ?
C00L H00J 0.9600 . ?
C00L H00K 0.9600 . ?
C00L H00L 0.9600 . ?
O00M C00N 1.333(11) . ?
C00N H00O 0.9700 . ?
C00N H00P 0.9700 . ?
C00N H00M 0.9700 . ?
C00N H00N 0.9700 . ?
C00N O19 1.445(10) . ?
C00O H00Q 0.9800 . ?
C00O C1 1.495(7) . ?
C00O C2 1.514(7) . ?
C0AA H0AA 0.9600 . ?
C0AA H0AB 0.9600 . ?
C0AA H0AC 0.9600 . ?
C1 H1A 0.9700 . ?
C1 H1B 0.9700 . ?
C1 C1AA 1.392(9) . ?
C2 H2A 0.9700 . ?
C2 H2B 0.9700 . ?
C2 C2AA 1.452(9) . ?
C3 H3A 0.9600 . ?
C3 H3B 0.9600 . ?
C3 H3C 0.9600 . ?
C4 H4A 0.9600 . ?
C4 H4B 0.9600 . ?
C4 H4C 0.9600 . ?
C1AA H1AA 0.9600 . ?
C1AA H1AB 0.9600 . ?
C1AA H1AC 0.9600 . ?
C2AA H2AA 0.9600 . ?
C2AA H2AB 0.9600 . ?
C2AA H2AC 0.9600 . ?
C3AA H3AA 0.9600 . ?
C3AA H3AB 0.9600 . ?
C3AA H3AC 0.9600 . ?
C4AA H4AA 0.9600 . ?
C4AA H4AB 0.9600 . ?
C4AA H4AC 0.9600 . ?

loop_
_geom_torsion_atom_site_label_1
_geom_torsion_atom_site_label_2
_geom_torsion_atom_site_label_3
_geom_torsion_atom_site_label_4
_geom_torsion
_geom_torsion_site_symmetry_1
_geom_torsion_site_symmetry_2
_geom_torsion_site_symmetry_3
_geom_torsion_site_symmetry_4
_geom_torsion_publ_flag
O001 C00C C00G O008 82.8(3) . . . . ?
O001 C00C C00G C009 -28.1(3) . . . . ?
O001 C00C C00H O007 176.6(8) . . . . ?
O001 C00C C00H C00N 65.8(3) . . . . ?
O001 C00C C00H O5 -173.1(9) . . . . ?
O001 C00D C00E C005 -179.2(2) . . . . ?
O001 C00D C00E C00A 4.0(4) . . . . ?
N002 C004 C005 C006 0.8(3) . . . . ?
N002 C004 C005 C00E 179.0(2) . . . . ?
N002 C004 C00I C00B -178.1(3) . . . . ?
N002 C00O C1 C1AA -47.9(9) . . . . ?
N002 C00O C2 C2AA 49.2(8) . . . . ?
O003 C009 C00D O001 -100.6(3) . . . . ?
O003 C009 C00D C00E 135.4(2) . . . . ?
O003 C009 C00G O008 10.9(3) . . . . ?
O003 C009 C00G C00C 126.1(3) . . . . ?
C004 N002 C00F C006 0.5(5) . . . . ?
C004 N002 C00O C1 117.2(5) . . . . ?
C004 N002 C00O C2 -115.8(5) . . . . ?
C004 C005 C006 C00F -0.6(4) . . . . ?
C004 C005 C00E C00A -1.2(4) . . . . ?
C004 C005 C00E C00D -178.1(2) . . . . ?
C005 C004 C00I C00B 0.2(5) . . . . ?
C005 C006 C00F N002 0.1(4) . . . . ?
C006 C005 C00E C00A 176.3(3) . . . . ?
C006 C005 C00E C00D -0.6(5) . . . . ?
O007 C00H C00N O19 24.7(8) . . . . ?
O007 C00K O19 C00N 11.6(11) . . . . ?
C009 O003 C00J O008 -16.3(4) . . . . ?
C009 O003 C00J C00L 105.4(3) . . . . ?
C009 O003 C00J C0AA -132.5(3) . . . . ?
C009 C00D C00E C005 -58.9(3) . . . . ?
C009 C00D C00E C00A 124.3(3) . . . . ?
C00A C00B C00I C004 0.1(6) . . . . ?
C00B C00A C00E C005 1.5(4) . . . . ?
C00B C00A C00E C00D 178.3(3) . . . . ?
C00C O001 C00D C009 -31.6(3) . . . . ?
C00C O001 C00D C00E 94.3(3) . . . . ?
C00C C00H C00N O00M 108.4(5) . . . . ?
C00C C00H C00N O19 134.9(4) . . . . ?
C00C C00H O5 C00K -116.6(9) . . . . ?
C00D O001 C00C C00G 37.9(3) . . . . ?
C00D O001 C00C C00H 162.5(2) . . . . ?
C00D C009 C00G O008 -106.1(3) . . . . ?
C00D C009 C00G C00C 9.1(3) . . . . ?
C00E C005 C006 C00F -178.3(3) . . . . ?
C00E C00A C00B C00I -1.0(5) . . . . ?
C00F N002 C004 C005 -0.8(4) . . . . ?
C00F N002 C004 C00I 177.6(4) . . . . ?
C00F N002 C00O C1 -62.0(6) . . . . ?
C00F N002 C00O C2 65.0(6) . . . . ?
C00G O008 C00J O003 23.7(4) . . . . ?
C00G O008 C00J C00L -97.6(3) . . . . ?
C00G O008 C00J C0AA 139.7(3) . . . . ?
C00G C009 C00D O001 12.8(3) . . . . ?
C00G C009 C00D C00E -111.3(3) . . . . ?
C00G C00C C00H O007 -66.2(8) . . . . ?
C00G C00C C00H C00N -177.0(3) . . . . ?
C00G C00C C00H O5 -55.9(9) . . . . ?
C00H O007 C00K O19 5.0(13) . . . . ?
C00H O007 C00K C3 120.3(12) . . . . ?
C00H O007 C00K C3AA -123.3(11) . . . . ?
C00H C00C C00G O008 -36.1(3) . . . . ?
C00H C00C C00G C009 -146.9(3) . . . . ?
C00H C00N O19 C00K -22.7(7) . . . . ?
C00I C004 C005 C006 -177.8(3) . . . . ?
C00I C004 C005 C00E 0.4(4) . . . . ?
C00J O003 C009 C00D 116.1(3) . . . . ?
C00J O003 C009 C00G 3.1(3) . . . . ?
C00J O008 C00G C009 -21.2(3) . . . . ?
C00J O008 C00G C00C -132.6(3) . . . . ?
C00K O007 C00H C00C -137.1(9) . . . . ?
C00K O007 C00H C00N -18.4(11) . . . . ?
C00K O00M C00N C00H 21.1(7) . . . . ?
O00M C00K O5 C00H 2.2(12) . . . . ?
C00N C00H O5 C00K 9.6(12) . . . . ?
C00O N002 C004 C005 179.8(3) . . . . ?
C00O N002 C004 C00I -1.7(6) . . . . ?
C00O N002 C00F C006 179.8(3) . . . . ?
C1 C00O C2 C2AA 175.2(6) . . . . ?
C2 C00O C1 C1AA -174.4(7) . . . . ?
C3 C00K O19 C00N -89.9(9) . . . . ?
C4 C00K O00M C00N 87.6(8) . . . . ?
C4 C00K O5 C00H -109.7(11) . . . . ?
C3AA C00K O19 C00N 143.4(8) . . . . ?
C4AA C00K O00M C00N -150.3(8) . . . . ?
C4AA C00K O5 C00H 125.7(12) . . . . ?
O5 C00H C00N O00M -18.9(8) . . . . ?
O5 C00K O00M C00N -15.2(9) . . . . ?
